data_7103353
loop_
_publ_author_name
'Doshi, Ami'
'Venkatasubbaiah, Krishnan'
'Rheingold, Arnold L'
'J\"akle, Frieder'

_publ_section_title
;
 Binary stacks of [CuC6F5]4 with arenes.
;
_journal_issue 36
_journal_name_full 'Chemical communications (Cambridge, England)'
_journal_page_first 4264
_journal_page_last 4266
_journal_paper_doi 10.1039/b807128d
_journal_year 2008
_chemical_formula_sum 'C40 H12 Cu4 F20 S4'
_chemical_formula_weight 1254.90
_chemical_name_systematic
;
?
;
_space_group_IT_number 14
_symmetry_cell_setting monoclinic
_symmetry_space_group_name_Hall '-P 2ybc'
_symmetry_space_group_name_H-M 'P 1 21/c 1'
_atom_sites_solution_hydrogens geom
_atom_sites_solution_primary direct
_atom_sites_solution_secondary difmap
_audit_creation_method SHELXL-97
_cell_angle_alpha 90.00
_cell_angle_beta 97.690(2)
_cell_angle_gamma 90.00
_cell_formula_units_Z 2
_cell_length_a 11.8629(15)
_cell_length_b 6.3870(8)
_cell_length_c 26.727(3)
_cell_measurement_reflns_used 9222
_cell_measurement_temperature 203(2)
_cell_measurement_theta_max 28.26
_cell_measurement_theta_min 2.47
_cell_volume 2006.8(4)
_computing_cell_refinement 'Bruker SMART'
_computing_data_collection 'Bruker SMART'
_computing_data_reduction 'Bruker SAINT'
_computing_molecular_graphics 'Bruker SHELXTL'
_computing_publication_material 'Bruker SHELXTL'
_computing_structure_refinement 'SHELXL-97 (Sheldrick, 1997)'
_computing_structure_solution 'SHELXS-97 (Sheldrick, 1990)'
_diffrn_ambient_temperature 203(2)
_diffrn_measured_fraction_theta_full 0.997
_diffrn_measured_fraction_theta_max 0.957
_diffrn_measurement_device_type 'CCD area detector'
_diffrn_measurement_method 'phi and omega scans'
_diffrn_radiation_monochromator graphite
_diffrn_radiation_source 'fine-focus sealed tube'
_diffrn_radiation_type MoK\a
_diffrn_radiation_wavelength 0.71073
_diffrn_reflns_av_R_equivalents 0.0228
_diffrn_reflns_av_sigmaI/netI 0.0242
_diffrn_reflns_limit_h_max 15
_diffrn_reflns_limit_h_min -15
_diffrn_reflns_limit_k_max 3
_diffrn_reflns_limit_k_min -8
_diffrn_reflns_limit_l_max 35
_diffrn_reflns_limit_l_min -33
_diffrn_reflns_number 13608
_diffrn_reflns_theta_full 25.00
_diffrn_reflns_theta_max 28.26
_diffrn_reflns_theta_min 1.54
_exptl_absorpt_coefficient_mu 2.426
_exptl_absorpt_correction_T_max 0.8485
_exptl_absorpt_correction_T_min 0.4672
_exptl_absorpt_correction_type multi-scan
_exptl_absorpt_process_details SADABS
_exptl_crystal_colour colorless
_exptl_crystal_density_diffrn 2.077
_exptl_crystal_density_method 'not measured'
_exptl_crystal_description rod
_exptl_crystal_F_000 1224
_exptl_crystal_size_max 0.37
_exptl_crystal_size_mid 0.10
_exptl_crystal_size_min 0.07
_refine_diff_density_max 0.589
_refine_diff_density_min -0.452
_refine_diff_density_rms 0.080
_refine_ls_extinction_method none
_refine_ls_goodness_of_fit_ref 1.076
_refine_ls_hydrogen_treatment mixed
_refine_ls_matrix_type full
_refine_ls_number_parameters 312
_refine_ls_number_reflns 4762
_refine_ls_number_restraints 0
_refine_ls_restrained_S_all 1.076
_refine_ls_R_factor_all 0.0352
_refine_ls_R_factor_gt 0.0305
_refine_ls_shift/su_max 0.005
_refine_ls_shift/su_mean 0.001
_refine_ls_structure_factor_coef Fsqd
_refine_ls_weighting_details 'calc w=1/[\s^2^(Fo^2^)+(0.0500P)^2^+1.0000P] where P=(Fo^2^+2Fc^2^)/3'
_refine_ls_weighting_scheme calc
_refine_ls_wR_factor_gt 0.0849
_refine_ls_wR_factor_ref 0.0880
_reflns_number_gt 4172
_reflns_number_total 4762
_reflns_threshold_expression >2sigma(I)
_cod_data_source_file b807128d.txt
_cod_data_source_block fjak30
_cod_depositor_comments
;
The following automatic conversions were performed:
'_symmetry_cell_setting' value 'Monoclinic' changed to 'monoclinic'
according to '/home/saulius/struct/CIF-dictionaries/cif_core.dic'
dictionary named 'cif_core.dic' version 2.4.1 from 2010-06-29.

Automatic conversion script
Id: cif_fix_enum 1527 2010-12-29 10:47:43Z saulius 
;
_cod_original_sg_symbol_H-M P2(1)/c
_cod_database_code 7103353

loop_
_symmetry_equiv_pos_as_xyz
'x, y, z'
'-x, y+1/2, -z+1/2'
'-x, -y, -z'
'x, -y-1/2, z-1/2'

loop_
_atom_site_label
_atom_site_type_symbol
_atom_site_fract_x
_atom_site_fract_y
_atom_site_fract_z
_atom_site_U_iso_or_equiv
_atom_site_adp_type
_atom_site_occupancy
_atom_site_symmetry_multiplicity
_atom_site_calc_flag
_atom_site_refinement_flags
_atom_site_disorder_assembly
_atom_site_disorder_group
Cu1 Cu 0.46515(2) 0.61066(4) 0.070767(9) 0.02848(9) Uani 1 1 d . . .
Cu2 Cu 0.60784(2) 0.53077(5) 0.012498(10) 0.03258(9) Uani 1 1 d . . .
S1 S 0.51009(6) 0.96487(10) 0.16893(2) 0.03903(14) Uani 1 1 d . . .
S2 S 0.76427(7) 0.66476(15) 0.27735(3) 0.0533(3) Uani 1 1 d P . .
F2 F 0.35559(13) 0.1817(2) 0.07862(6) 0.0483(4) Uani 1 1 d . . .
F3 F 0.14338(16) 0.1007(3) 0.09809(7) 0.0599(5) Uani 1 1 d . . .
F4 F -0.02184(14) 0.3947(3) 0.07667(8) 0.0687(6) Uani 1 1 d . . .
F5 F 0.02512(12) 0.7655(3) 0.03619(7) 0.0574(4) Uani 1 1 d . . .
F6 F 0.23677(13) 0.8507(2) 0.01771(6) 0.0455(3) Uani 1 1 d . . .
F8 F 0.65741(12) 0.3360(2) 0.12539(6) 0.0435(3) Uani 1 1 d . . .
F9 F 0.86432(13) 0.4462(3) 0.17094(6) 0.0544(4) Uani 1 1 d . . .
F10 F 0.95169(12) 0.8252(3) 0.15199(7) 0.0603(5) Uani 1 1 d . . .
F11 F 0.82957(14) 1.0998(3) 0.08979(7) 0.0552(4) Uani 1 1 d . . .
F12 F 0.61816(13) 0.9958(2) 0.04580(6) 0.0453(4) Uani 1 1 d . . .
C1 C 0.30486(18) 0.5183(4) 0.04650(8) 0.0307(4) Uani 1 1 d . . .
C2 C 0.27463(19) 0.3297(4) 0.06676(8) 0.0344(5) Uani 1 1 d . . .
C3 C 0.1669(2) 0.2849(4) 0.07747(9) 0.0418(6) Uani 1 1 d . . .
C4 C 0.0836(2) 0.4341(5) 0.06694(10) 0.0452(6) Uani 1 1 d . . .
C5 C 0.10808(19) 0.6225(4) 0.04662(10) 0.0400(5) Uani 1 1 d . . .
C6 C 0.21748(19) 0.6607(4) 0.03679(8) 0.0329(5) Uani 1 1 d . . .
C7 C 0.63104(17) 0.6587(4) 0.08229(8) 0.0289(4) Uani 1 1 d . . .
C8 C 0.69751(18) 0.5269(4) 0.11491(8) 0.0315(4) Uani 1 1 d . . .
C9 C 0.80400(19) 0.5794(4) 0.13913(9) 0.0371(5) Uani 1 1 d . . .
C10 C 0.84763(19) 0.7718(4) 0.12979(9) 0.0401(5) Uani 1 1 d . . .
C11 C 0.7857(2) 0.9119(4) 0.09800(9) 0.0386(5) Uani 1 1 d . . .
C12 C 0.67891(19) 0.8537(4) 0.07561(8) 0.0321(4) Uani 1 1 d . . .
C13 C 0.4079(2) 0.7868(4) 0.14734(9) 0.0379(5) Uani 1 1 d . . .
C14 C 0.4294(2) 0.5945(4) 0.16860(9) 0.0390(5) Uani 1 1 d . . .
H14A H 0.3804 0.4796 0.1615 0.047 Uiso 1 1 calc R . .
C15 C 0.53327(19) 0.5829(4) 0.20262(8) 0.0316(4) Uani 1 1 d . . .
H15A H 0.5613 0.4624 0.2202 0.038 Uiso 1 1 calc R . .
C16 C 0.58709(19) 0.7812(4) 0.20560(8) 0.0318(4) Uani 1 1 d . . .
C17 C 0.6957(2) 0.8350(4) 0.23465(8) 0.0353(5) Uani 1 1 d . . .
C18 C 0.75601(17) 1.0446(4) 0.23239(7) 0.0457(5) Uani 1 1 d P . .
H18A H 0.7321 1.1650 0.2137 0.055 Uiso 1 1 calc R . .
C19 C 0.8624(3) 1.0092(6) 0.26734(13) 0.0625(9) Uani 1 1 d . . .
H19A H 0.9199 1.1113 0.2720 0.075 Uiso 1 1 calc R . .
C20 C 0.8735(3) 0.8277(7) 0.29189(11) 0.0630(9) Uani 1 1 d . . .
H20B H 0.9372 0.7942 0.3154 0.076 Uiso 1 1 calc R . .
H13A H 0.345(3) 0.831(5) 0.1291(11) 0.043(8) Uiso 1 1 d . . .

loop_
_atom_site_aniso_label
_atom_site_aniso_U_11
_atom_site_aniso_U_22
_atom_site_aniso_U_33
_atom_site_aniso_U_23
_atom_site_aniso_U_13
_atom_site_aniso_U_12
Cu1 0.02076(14) 0.03827(16) 0.02664(14) -0.00509(10) 0.00396(10) -0.00674(10)
Cu2 0.02463(14) 0.04764(18) 0.02623(14) -0.00910(11) 0.00615(10) -0.00754(11)
S1 0.0401(3) 0.0386(3) 0.0375(3) -0.0049(2) 0.0020(2) -0.0001(2)
S2 0.0416(5) 0.0674(6) 0.0484(5) 0.0038(4) -0.0029(3) -0.0018(4)
F2 0.0456(8) 0.0449(8) 0.0536(9) 0.0026(7) 0.0036(7) -0.0022(7)
F3 0.0726(12) 0.0528(9) 0.0599(10) -0.0066(8) 0.0295(9) -0.0297(9)
F4 0.0383(9) 0.0824(13) 0.0931(14) -0.0299(11) 0.0370(9) -0.0290(9)
F5 0.0283(7) 0.0698(11) 0.0733(11) -0.0179(9) 0.0041(7) 0.0054(7)
F6 0.0432(8) 0.0479(8) 0.0464(8) 0.0047(7) 0.0092(6) -0.0035(7)
F8 0.0401(8) 0.0366(7) 0.0537(9) 0.0044(6) 0.0057(6) -0.0033(6)
F9 0.0369(8) 0.0715(11) 0.0511(9) 0.0063(8) -0.0072(7) 0.0105(8)
F10 0.0259(7) 0.0887(13) 0.0628(10) -0.0134(9) -0.0070(7) -0.0174(8)
F11 0.0451(9) 0.0521(9) 0.0692(11) -0.0051(8) 0.0114(8) -0.0264(7)
F12 0.0430(8) 0.0463(8) 0.0454(8) 0.0115(6) 0.0015(6) -0.0086(6)
C1 0.0243(10) 0.0436(12) 0.0247(10) -0.0067(8) 0.0049(8) -0.0095(9)
C2 0.0321(11) 0.0422(12) 0.0289(10) -0.0077(9) 0.0041(8) -0.0081(9)
C3 0.0464(14) 0.0453(14) 0.0364(12) -0.0105(10) 0.0160(10) -0.0209(11)
C4 0.0283(12) 0.0610(16) 0.0498(14) -0.0212(12) 0.0180(10) -0.0189(11)
C5 0.0236(10) 0.0550(15) 0.0418(13) -0.0172(11) 0.0055(9) -0.0050(10)
C6 0.0288(10) 0.0435(12) 0.0269(10) -0.0062(9) 0.0057(8) -0.0075(9)
C7 0.0240(10) 0.0382(11) 0.0250(9) -0.0045(8) 0.0050(7) -0.0051(8)
C8 0.0265(10) 0.0372(11) 0.0319(11) -0.0066(9) 0.0079(8) -0.0033(8)
C9 0.0243(10) 0.0531(14) 0.0331(11) -0.0039(10) 0.0009(9) 0.0029(9)
C10 0.0207(10) 0.0613(15) 0.0374(12) -0.0119(11) 0.0008(8) -0.0080(10)
C11 0.0321(12) 0.0455(13) 0.0400(12) -0.0089(10) 0.0110(10) -0.0160(10)
C12 0.0284(10) 0.0406(12) 0.0277(10) -0.0020(8) 0.0051(8) -0.0055(9)
C13 0.0305(11) 0.0509(14) 0.0320(11) -0.0056(10) 0.0028(9) -0.0009(10)
C14 0.0391(13) 0.0475(13) 0.0318(11) -0.0048(10) 0.0103(9) -0.0141(10)
C15 0.0337(11) 0.0423(12) 0.0188(9) -0.0022(8) 0.0038(8) -0.0080(9)
C16 0.0328(11) 0.0389(11) 0.0245(9) -0.0034(8) 0.0066(8) -0.0015(9)
C17 0.0338(11) 0.0445(12) 0.0280(10) -0.0041(9) 0.0054(8) -0.0043(10)
C18 0.0320(10) 0.0729(15) 0.0302(9) -0.0041(9) -0.0033(8) -0.0173(10)
C19 0.0449(16) 0.084(2) 0.0564(18) -0.0054(16) -0.0001(14) -0.0256(16)
C20 0.0402(15) 0.104(3) 0.0427(15) 0.0013(16) -0.0015(12) -0.0050(16)

loop_
_atom_type_symbol
_atom_type_description
_atom_type_scat_dispersion_real
_atom_type_scat_dispersion_imag
_atom_type_scat_source
C C 0.0033 0.0016 'International Tables Vol C Tables 4.2.6.8 and 6.1.1.4'
H H 0.0000 0.0000 'International Tables Vol C Tables 4.2.6.8 and 6.1.1.4'
F F 0.0171 0.0103 'International Tables Vol C Tables 4.2.6.8 and 6.1.1.4'
S S 0.1246 0.1234 'International Tables Vol C Tables 4.2.6.8 and 6.1.1.4'
Cu Cu 0.3201 1.2651 'International Tables Vol C Tables 4.2.6.8 and 6.1.1.4'

loop_
_geom_angle_atom_site_label_1
_geom_angle_atom_site_label_2
_geom_angle_atom_site_label_3
_geom_angle
_geom_angle_site_symmetry_1
_geom_angle_site_symmetry_3
_geom_angle_publ_flag
C7 Cu1 C1 166.96(9) . . ?
C7 Cu1 Cu2 115.01(6) . 3_665 ?
C1 Cu1 Cu2 52.81(6) . 3_665 ?
C7 Cu1 Cu2 52.08(6) . . ?
C1 Cu1 Cu2 115.36(6) . . ?
Cu2 Cu1 Cu2 62.979(14) 3_665 . ?
C7 Cu1 C13 100.14(8) . . ?
C1 Cu1 C13 92.70(8) . . ?
Cu2 Cu1 C13 143.64(6) 3_665 . ?
Cu2 Cu1 C13 151.58(6) . . ?
C7 Cu2 C1 139.56(8) . 3_665 ?
C7 Cu2 Cu1 167.22(6) . 3_665 ?
C1 Cu2 Cu1 52.45(6) 3_665 3_665 ?
C7 Cu2 Cu1 50.42(6) . . ?
C1 Cu2 Cu1 167.52(6) 3_665 . ?
Cu1 Cu2 Cu1 117.022(14) 3_665 . ?
C7 Cu2 Cu2 107.91(6) . 3_665 ?
C1 Cu2 Cu2 111.53(6) 3_665 3_665 ?
Cu1 Cu2 Cu2 59.480(11) 3_665 3_665 ?
Cu1 Cu2 Cu2 57.542(13) . 3_665 ?
C13 S1 C16 92.15(12) . . ?
C20 S2 C17 92.54(16) . . ?
C6 C1 C2 114.8(2) . . ?
C6 C1 Cu1 121.44(16) . . ?
C2 C1 Cu1 114.27(17) . . ?
C6 C1 Cu2 113.97(16) . 3_665 ?
C2 C1 Cu2 110.84(16) . 3_665 ?
Cu1 C1 Cu2 74.73(7) . 3_665 ?
F2 C2 C3 117.1(2) . . ?
F2 C2 C1 119.0(2) . . ?
C3 C2 C1 123.9(2) . . ?
F3 C3 C4 120.5(2) . . ?
F3 C3 C2 121.1(3) . . ?
C4 C3 C2 118.3(2) . . ?
F4 C4 C5 119.8(3) . . ?
F4 C4 C3 119.7(3) . . ?
C5 C4 C3 120.4(2) . . ?
F5 C5 C4 119.5(2) . . ?
F5 C5 C6 121.4(2) . . ?
C4 C5 C6 119.1(2) . . ?
F6 C6 C1 120.28(19) . . ?
F6 C6 C5 116.3(2) . . ?
C1 C6 C5 123.4(2) . . ?
C8 C7 C12 114.76(19) . . ?
C8 C7 Cu1 118.47(16) . . ?
C12 C7 Cu1 122.33(17) . . ?
C8 C7 Cu2 109.38(15) . . ?
C12 C7 Cu2 104.54(15) . . ?
Cu1 C7 Cu2 77.50(7) . . ?
F8 C8 C7 119.59(19) . . ?
F8 C8 C9 116.6(2) . . ?
C7 C8 C9 123.8(2) . . ?
F9 C9 C10 120.2(2) . . ?
F9 C9 C8 121.4(2) . . ?
C10 C9 C8 118.5(2) . . ?
F10 C10 C9 119.7(2) . . ?
F10 C10 C11 119.4(2) . . ?
C9 C10 C11 120.8(2) . . ?
F11 C11 C10 119.8(2) . . ?
F11 C11 C12 121.7(2) . . ?
C10 C11 C12 118.4(2) . . ?
F12 C12 C11 117.5(2) . . ?
F12 C12 C7 118.87(19) . . ?
C11 C12 C7 123.6(2) . . ?
C14 C13 S1 112.01(19) . . ?
C14 C13 Cu1 83.10(15) . . ?
S1 C13 Cu1 108.52(11) . . ?
C13 C14 C15 114.1(2) . . ?
C16 C15 C14 109.4(2) . . ?
C15 C16 C17 127.0(2) . . ?
C15 C16 S1 112.25(16) . . ?
C17 C16 S1 120.73(18) . . ?
C16 C17 C18 125.0(2) . . ?
C16 C17 S2 121.14(18) . . ?
C18 C17 S2 113.79(16) . . ?
C19 C18 C17 101.8(2) . . ?
C20 C19 C18 117.6(3) . . ?
C19 C20 S2 114.0(2) . . ?

loop_
_geom_bond_atom_site_label_1
_geom_bond_atom_site_label_2
_geom_bond_distance
_geom_bond_site_symmetry_2
_geom_bond_publ_flag
Cu1 C7 1.975(2) . ?
Cu1 C1 2.014(2) . ?
Cu1 Cu2 2.4500(4) 3_665 ?
Cu1 Cu2 2.5013(4) . ?
Cu1 C13 2.507(2) . ?
Cu2 C7 2.021(2) . ?
Cu2 C1 2.023(2) 3_665 ?
Cu2 Cu1 2.4501(4) 3_665 ?
Cu2 Cu2 2.5866(6) 3_665 ?
S1 C13 1.705(3) . ?
S1 C16 1.712(2) . ?
S2 C20 1.666(4) . ?
S2 C17 1.702(3) . ?
F2 C2 1.355(3) . ?
F3 C3 1.344(3) . ?
F4 C4 1.335(3) . ?
F5 C5 1.344(3) . ?
F6 C6 1.348(3) . ?
F8 C8 1.352(3) . ?
F9 C9 1.340(3) . ?
F10 C10 1.340(3) . ?
F11 C11 1.337(3) . ?
F12 C12 1.350(3) . ?
C1 C6 1.377(3) . ?
C1 C2 1.387(3) . ?
C1 Cu2 2.023(2) 3_665 ?
C2 C3 1.377(3) . ?
C3 C4 1.375(4) . ?
C4 C5 1.367(4) . ?
C5 C6 1.380(3) . ?
C7 C8 1.381(3) . ?
C7 C12 1.390(3) . ?
C8 C9 1.381(3) . ?
C9 C10 1.369(4) . ?
C10 C11 1.377(4) . ?
C11 C12 1.378(3) . ?
C13 C14 1.363(4) . ?
C14 C15 1.432(3) . ?
C15 C16 1.416(3) . ?
C16 C17 1.454(3) . ?
C17 C18 1.523(3) . ?
C18 C19 1.484(4) . ?
C19 C20 1.330(5) . ?
